data_4506647
loop_
_publ_author_name
'Tang, Liqiu'
'Ren, Xiaoyan'
'Inge, A. Ken'
'Willhammar, Tom'
'Gr\"uner, Daniel'
'Yu, Jihong'
'Zou, Xiaodong'

_publ_section_title
;
 A Stacking Faults-Containing Silicogermanate with 24-Ring Channels and
 UnbranchedZweierSilica Double Chains
;
_journal_issue 7
_journal_name_full 'Crystal Growth &amp; Design'
_journal_page_first 3714
_journal_paper_doi 10.1021/cg300519t
_journal_volume 12
_journal_year 2012
_chemical_formula_sum 'C1.46 H7.32 Ge13.54 N1.46 O40 Si4.46'
_chemical_formula_weight 1793.98
_chemical_name_systematic
; 
 ? 
;
_space_group_IT_number 15
_symmetry_cell_setting monoclinic
_symmetry_space_group_name_Hall '-C 2yc'
_symmetry_space_group_name_H-M 'C 1 2/c 1'
_atom_sites_solution_hydrogens geom
_atom_sites_solution_primary direct
_atom_sites_solution_secondary difmap
_audit_creation_method SHELXL-97
_cell_angle_alpha 90.00
_cell_angle_beta 98.30(3)
_cell_angle_gamma 90.00
_cell_formula_units_Z 8
_cell_length_a 35.625(7)
_cell_length_b 28.580(6)
_cell_length_c 10.403(2)
_cell_measurement_temperature 293(2)
_cell_volume 10481(4)
_computing_structure_refinement 'SHELXL-97 (Sheldrick, 1997)'
_computing_structure_solution 'SHELXS-97 (Sheldrick, 1990)'
_diffrn_ambient_temperature 293(2)
_diffrn_measured_fraction_theta_full 0.995
_diffrn_measured_fraction_theta_max 0.995
_diffrn_radiation_monochromator graphite
_diffrn_radiation_source 'fine-focus sealed tube'
_diffrn_radiation_type MoK\a
_diffrn_radiation_wavelength 0.71073
_diffrn_reflns_av_R_equivalents 0.0914
_diffrn_reflns_av_sigmaI/netI 0.1212
_diffrn_reflns_limit_h_max 42
_diffrn_reflns_limit_h_min -42
_diffrn_reflns_limit_k_max 33
_diffrn_reflns_limit_k_min -34
_diffrn_reflns_limit_l_max 11
_diffrn_reflns_limit_l_min -12
_diffrn_reflns_number 30123
_diffrn_reflns_theta_full 25.35
_diffrn_reflns_theta_max 25.35
_diffrn_reflns_theta_min 4.08
_exptl_absorpt_coefficient_mu 7.836
_exptl_absorpt_correction_T_max 0.1196
_exptl_absorpt_correction_T_min 0.0979
_exptl_absorpt_correction_type multi-scan
_exptl_absorpt_process_details SADABS
_exptl_crystal_colour colorless
_exptl_crystal_density_diffrn 2.273
_exptl_crystal_density_method 'not measured'
_exptl_crystal_description rod-like
_exptl_crystal_F_000 6736
_exptl_crystal_size_max 0.12
_exptl_crystal_size_mid 0.02
_exptl_crystal_size_min 0.02
_platon_squeeze_details
;
;
_refine_diff_density_max 2.284
_refine_diff_density_min -2.876
_refine_diff_density_rms 0.322
_refine_ls_extinction_coef 0.00031(4)
_refine_ls_extinction_expression Fc^*^=kFc[1+0.001xFc^2^\l^3^/sin(2\q)]^-1/4^
_refine_ls_extinction_method SHELXL
_refine_ls_goodness_of_fit_ref 0.989
_refine_ls_hydrogen_treatment constr
_refine_ls_matrix_type full
_refine_ls_number_parameters 610
_refine_ls_number_reflns 9554
_refine_ls_number_restraints 71
_refine_ls_restrained_S_all 0.986
_refine_ls_R_factor_all 0.1255
_refine_ls_R_factor_gt 0.0885
_refine_ls_shift/su_max 0.100
_refine_ls_shift/su_mean 0.002
_refine_ls_structure_factor_coef Fsqd
_refine_ls_weighting_details 'calc w=1/[\s^2^(Fo^2^)+(0.1755P)^2^+0.0000P] where P=(Fo^2^+2Fc^2^)/3'
_refine_ls_weighting_scheme calc
_refine_ls_wR_factor_gt 0.2511
_refine_ls_wR_factor_ref 0.2785
_reflns_number_gt 5494
_reflns_number_total 9554
_reflns_threshold_expression >2sigma(I)
_cod_duplicate_entry 4506377
_cod_data_source_file cg300519t_si_002.cif
_cod_data_source_block SU-JU-14
_cod_original_sg_symbol_H-M 'C 2/c'
_cod_original_formula_sum 'C1.46 H7.32 Ge13.54 N1.46 O40.00 Si4.46'
_cod_database_code 4506647

loop_
_symmetry_equiv_pos_as_xyz
'x, y, z'
'-x, y, -z+1/2'
'x+1/2, y+1/2, z'
'-x+1/2, y+1/2, -z+1/2'
'-x, -y, -z'
'x, -y, z-1/2'
'-x+1/2, -y+1/2, -z'
'x+1/2, -y+1/2, z-1/2'

loop_
_atom_site_label
_atom_site_type_symbol
_atom_site_fract_x
_atom_site_fract_y
_atom_site_fract_z
_atom_site_U_iso_or_equiv
_atom_site_adp_type
_atom_site_occupancy
_atom_site_symmetry_multiplicity
_atom_site_calc_flag
_atom_site_refinement_flags
_atom_site_disorder_group
Ge1 Ge 0.40512(3) 0.36967(4) 0.45361(12) 0.0129(3) Uani 0.7320(0) 1 d P 1
Ge2 Ge 0.31278(3) 0.40554(4) 0.26731(11) 0.0140(3) Uani 0.7320(0) 1 d P 1
Ge3 Ge 0.31268(4) 0.40513(4) 0.54776(11) 0.0141(3) Uani 0.7320(0) 1 d P 1
Ge4 Ge 0.34803(4) 0.30795(5) 0.28114(13) 0.0193(3) Uani 0.6588(1) 1 d P 1
Si4 Si 0.34803(4) 0.30795(5) 0.28114(13) 0.0193(3) Uani 0.0731(1) 1 d P 1
Ge5 Ge 0.34818(4) 0.30761(5) 0.56898(13) 0.0190(3) Uani 0.6549(1) 1 d P 1
Si5 Si 0.34818(4) 0.30761(5) 0.56898(13) 0.0190(3) Uani 0.0770(1) 1 d P 1
Ge6 Ge 0.38724(4) 0.46081(5) 0.30041(13) 0.0194(3) Uani 0.6992(1) 1 d P 1
Si6 Si 0.38724(4) 0.46081(5) 0.30041(13) 0.0194(3) Uani 0.0328(1) 1 d P 1
Ge7 Ge 0.38721(4) 0.46045(5) 0.59126(12) 0.0191(3) Uani 0.7034(1) 1 d P 1
Si7 Si 0.38721(4) 0.46045(5) 0.59126(12) 0.0191(3) Uani 0.0286(1) 1 d P 1
Ge8 Ge 0.44134(3) 0.21680(4) -0.02915(12) 0.0107(3) Uani 0.7320(0) 1 d P 1
Ge9 Ge 0.11914(3) 0.37730(4) 0.19832(11) 0.0101(3) Uani 0.7320(0) 1 d P 1
Ge10 Ge 0.11914(3) 0.37688(4) 0.91939(11) 0.0101(3) Uani 0.7320(0) 1 d P 1
Ge11 Ge 0.36590(4) 0.22892(5) 0.07708(13) 0.0178(3) Uani 0.6625(1) 1 d P 1
Si11 Si 0.36590(4) 0.22892(5) 0.07708(13) 0.0178(3) Uani 0.0695(1) 1 d P 1
Ge12 Ge 0.36577(4) 0.22853(5) 0.79016(13) 0.0167(3) Uani 0.6506(1) 1 d P 1
Si12 Si 0.36577(4) 0.22853(5) 0.79016(13) 0.0167(3) Uani 0.0814(1) 1 d P 1
Ge13 Ge 0.46731(4) 0.12927(5) 0.12875(12) 0.0145(3) Uani 0.6557(1) 1 d P 1
Si13 Si 0.46731(4) 0.12927(5) 0.12875(12) 0.0145(3) Uani 0.0763(1) 1 d P 1
Ge14 Ge 0.46745(4) 0.12918(5) 0.83990(12) 0.0151(3) Uani 0.6574(1) 1 d P 1
Si14 Si 0.46745(4) 0.12918(5) 0.83990(12) 0.0151(3) Uani 0.0745(1) 1 d P 1
O1 O 0.4172(2) 0.4137(3) 0.3307(7) 0.019(2) Uani 0.7320(0) 1 d P 1
O2 O 0.3938(2) 0.3242(3) 0.3169(8) 0.019(2) Uani 0.7320(0) 1 d P 1
O3 O 0.3943(2) 0.3251(3) 0.5802(8) 0.020(2) Uani 0.7320(0) 1 d P 1
O4 O 0.4171(2) 0.4125(3) 0.5898(7) 0.020(2) Uani 0.7320(0) 1 d P 1
O5 O 0.4539(2) 0.3465(3) 0.4783(7) 0.0138(15) Uani 0.7320(0) 1 d PU 1
O6 O 0.3521(2) 0.3895(3) 0.4291(7) 0.0176(19) Uani 0.7320(0) 1 d P 1
O7 O 0.2863(2) 0.4188(3) 0.3955(8) 0.022(2) Uani 0.7320(0) 1 d P 1
O8 O 0.3430(3) 0.4473(3) 0.2185(8) 0.024(2) Uani 0.7320(0) 1 d P 1
O9 O 0.3175(2) 0.3487(3) 0.2090(8) 0.019(2) Uani 0.7320(0) 1 d P 1
O10 O 0.3423(3) 0.4465(3) 0.6340(8) 0.025(2) Uani 0.7320(0) 1 d P 1
O11 O 0.3170(2) 0.3485(3) 0.6117(8) 0.023(2) Uani 0.7320(0) 1 d P 1
O12 O 0.3425(2) 0.2647(3) 0.1711(8) 0.021(2) Uani 0.7320(0) 1 d PU 1
O13 O 0.3322(2) 0.2860(3) 0.4170(8) 0.021(2) Uani 0.7320(0) 1 d P 1
O14 O 0.3415(2) 0.2601(3) 0.6730(8) 0.0252(18) Uani 0.7320(0) 1 d PU 1
O15 O 0.4077(3) 0.4976(3) 0.7030(9) 0.0281(19) Uani 0.7320(0) 1 d P 1
O16 O 0.3835(3) 0.4901(3) 0.4412(8) 0.025(2) Uani 0.7320(0) 1 d P 1
O17 O 0.4710(2) 0.1885(3) 0.8561(8) 0.0171(19) Uani 0.7320(0) 1 d P 1
O18 O 0.4131(2) 0.2449(3) 0.8277(8) 0.021(2) Uani 0.7320(0) 1 d P 1
O19 O 0.4140(2) 0.2460(3) 0.0849(8) 0.022(2) Uani 0.7320(0) 1 d P 1
O20 O 0.4703(2) 0.1890(3) 0.1134(8) 0.020(2) Uani 0.7320(0) 1 d P 1
O21 O 0.4737(2) 0.2665(3) -0.0158(10) 0.029(2) Uani 0.7320(0) 1 d P 1
O22 O 0.0926(2) 0.3371(3) 0.0455(7) 0.0120(18) Uani 0.7320(0) 1 d P 1
O23 O 0.1345(2) 0.4070(3) 0.0676(7) 0.0165(18) Uani 0.7320(0) 1 d PU 1
O24 O 0.0744(2) 0.3901(3) 0.2441(7) 0.0156(19) Uani 0.7320(0) 1 d P 1
O25 O 0.1413(2) 0.3271(3) 0.2702(7) 0.019(2) Uani 0.7320(0) 1 d P 1
O26 O 0.0746(2) 0.3909(3) 0.8287(8) 0.023(2) Uani 0.7320(0) 1 d P 1
O27 O 0.1419(2) 0.3271(3) 0.8697(7) 0.019(2) Uani 0.7320(0) 1 d P 1
O28 O 0.3411(2) 0.2345(3) -0.0789(7) 0.020(2) Uani 0.7320(0) 1 d P 1
O29 O 0.4775(2) 0.1014(3) -0.0099(7) 0.0162(19) Uani 0.7320(0) 1 d P 1
N1 N 0.454256(19) 0.24759(2) 0.61513(6) 0.057(4) Uiso 0.7320(0) 1 d P 1
HN1A H 0.4478 0.2761 0.5851 0.085 Uiso 0.7320(0) 1 calc PR 1
HN1B H 0.4787 0.2425 0.6102 0.085 Uiso 0.7320(0) 1 calc PR 1
HN1C H 0.4504 0.2454 0.6975 0.085 Uiso 0.7320(0) 1 calc PR 1
N2 N 0.452999(19) 0.24677(2) 0.33300(6) 0.056(4) Uiso 0.7320(0) 1 d PR 1
HN2A H 0.4428 0.2743 0.3483 0.084 Uiso 0.7320(0) 1 calc PR 1
HN2B H 0.4478 0.2401 0.2487 0.084 Uiso 0.7320(0) 1 calc PR 1
HN2C H 0.4780 0.2480 0.3563 0.084 Uiso 0.7320(0) 1 calc PR 1
C1 C 0.437215(19) 0.21074(2) 0.40748(6) 0.077(7) Uiso 0.7320(0) 1 d PR 1
H1A H 0.4126 0.2034 0.3590 0.093 Uiso 0.7320(0) 1 calc PR 1
H1B H 0.4529 0.1833 0.4015 0.093 Uiso 0.7320(0) 1 calc PR 1
C2 C 0.431510(19) 0.21319(2) 0.53829(6) 0.109(9) Uiso 0.7320(0) 1 d PR 1
H2A H 0.4369 0.1827 0.5777 0.130 Uiso 0.7320(0) 1 calc PR 1
H2B H 0.4050 0.2200 0.5412 0.130 Uiso 0.7320(0) 1 calc PR 1
Ge15 Ge 0.404145(19) 0.36879(2) 0.95175(6) 0.0353(11) Uani 0.2680(0) 1 d PR 2
Ge16 Ge 0.311710(19) 0.40555(2) 0.76474(6) 0.0300(11) Uani 0.2680(0) 1 d PR 2
Ge17 Ge 0.311851(19) 0.40547(2) 1.04644(6) 0.0282(10) Uani 0.2680(0) 1 d PR 2
Ge18 Ge 0.346223(19) 0.30737(2) 0.77737(6) 0.0252(12) Uani 0.1760(1) 1 d PR 2
Si18 Si 0.346223(19) 0.30737(2) 0.77737(6) 0.0252(12) Uani 0.0920(1) 1 d PR 2
Ge19 Ge 0.346090(19) 0.30712(2) 1.06686(6) 0.0227(12) Uani 0.1592(1) 1 d PR 2
Si19 Si 0.346090(19) 0.30712(2) 1.06686(6) 0.0227(12) Uani 0.1089(1) 1 d PR 2
Ge20 Ge 0.386735(19) 0.46024(2) 0.79740(6) 0.0256(12) Uani 0.1813(1) 1 d PR 2
Si20 Si 0.386735(19) 0.46024(2) 0.79740(6) 0.0256(12) Uani 0.0868(1) 1 d PR 2
Ge21 Ge 0.386693(19) 0.45996(2) 1.09086(6) 0.0388(14) Uani 0.2193(1) 1 d PR 2
Si21 Si 0.386693(19) 0.45996(2) 1.09086(6) 0.0388(14) Uani 0.0487(1) 1 d PR 2
Ge22 Ge 0.440318(19) 0.21893(2) 0.46974(6) 0.0398(12) Uani 0.2680(0) 1 d PR 2
Ge23 Ge 0.119543(19) 0.37632(2) 0.69958(6) 0.0303(10) Uani 0.2680(0) 1 d PR 2
Ge24 Ge 0.119331(19) 0.37630(2) 1.41825(6) 0.0317(11) Uani 0.2680(0) 1 d PR 2
Ge25 Ge 0.364441(19) 0.22890(2) 0.57460(6) 0.0215(12) Uani 0.1738(1) 1 d PR 2
Si25 Si 0.364441(19) 0.22890(2) 0.57460(6) 0.0215(12) Uani 0.0942(1) 1 d PR 2
Ge26 Ge 0.364565(19) 0.22854(2) 1.28774(6) 0.0180(11) Uani 0.1623(1) 1 d PR 2
Si26 Si 0.364565(19) 0.22854(2) 1.28774(6) 0.0180(11) Uani 0.1057(1) 1 d PR 2
Ge27 Ge 0.467335(19) 0.13186(2) 0.62716(6) 0.0359(14) Uani 0.2025(1) 1 d PR 2
Si27 Si 0.467335(19) 0.13186(2) 0.62716(6) 0.0359(14) Uani 0.0655(1) 1 d PR 2
Ge28 Ge 0.467450(19) 0.13160(2) 1.33863(6) 0.0267(12) Uani 0.1916(1) 1 d PR 2
Si28 Si 0.467450(19) 0.13160(2) 1.33863(6) 0.0267(12) Uani 0.0764(1) 1 d PR 2
O30 O 0.415469(19) 0.41287(2) 0.82643(6) 0.019(2) Uani 0.2680(0) 1 d PR 2
O31 O 0.393104(19) 0.32416(2) 0.81583(6) 0.019(2) Uani 0.2680(0) 1 d PR 2
O32 O 0.393300(19) 0.32553(2) 1.08135(6) 0.020(2) Uani 0.2680(0) 1 d PR 2
O33 O 0.415841(19) 0.41170(2) 1.08570(6) 0.020(2) Uani 0.2680(0) 1 d PR 2
O34 O 0.454150(19) 0.34651(2) 0.98058(6) 0.0138(15) Uani 0.2680(0) 1 d PRU 2
O35 O 0.350809(19) 0.38939(2) 0.92337(6) 0.0176(19) Uani 0.2680(0) 1 d PR 2
O36 O 0.285525(19) 0.41689(2) 0.89292(6) 0.022(2) Uani 0.2680(0) 1 d PR 2
O37 O 0.342447(19) 0.44781(2) 0.71185(6) 0.024(2) Uani 0.2680(0) 1 d PR 2
O38 O 0.315449(19) 0.34967(2) 0.70392(6) 0.019(2) Uani 0.2680(0) 1 d PR 2
O39 O 0.342265(19) 0.44605(2) 1.13747(6) 0.025(2) Uani 0.2680(0) 1 d PR 2
O40 O 0.314906(19) 0.34811(2) 1.10651(6) 0.023(2) Uani 0.2680(0) 1 d PR 2
O41 O 0.340918(19) 0.26523(2) 0.66563(6) 0.021(2) Uani 0.2680(0) 1 d PRU 2
O42 O 0.328906(19) 0.28657(2) 0.91209(6) 0.021(2) Uani 0.2680(0) 1 d PR 2
O43 O 0.339685(19) 0.25869(2) 1.17125(6) 0.0252(18) Uani 0.2680(0) 1 d PRU 2
O44 O 0.408994(19) 0.49585(2) 1.20768(6) 0.0281(19) Uani 0.2680(0) 1 d PR 2
O45 O 0.380583(19) 0.48960(2) 0.94159(6) 0.025(2) Uani 0.2680(0) 1 d PR 2
O46 O 0.469497(19) 0.19022(2) 1.35073(6) 0.0171(19) Uani 0.2680(0) 1 d PR 2
O47 O 0.409910(19) 0.24676(2) 1.32446(6) 0.021(2) Uani 0.2680(0) 1 d PR 2
O48 O 0.410776(19) 0.24724(2) 0.58794(6) 0.022(2) Uani 0.2680(0) 1 d PR 2
O49 O 0.470436(19) 0.19122(2) 0.61330(6) 0.020(2) Uani 0.2680(0) 1 d PR 2
O50 O 0.472740(19) 0.26995(2) 0.48670(6) 0.029(2) Uani 0.2680(0) 1 d PR 2
O51 O 0.095019(19) 0.33493(2) 0.55050(6) 0.0120(18) Uani 0.2680(0) 1 d PR 2
O52 O 0.133849(19) 0.40501(2) 0.56611(6) 0.0165(18) Uani 0.2680(0) 1 d PRU 2
O53 O 0.073896(19) 0.38912(2) 0.74467(6) 0.0156(19) Uani 0.2680(0) 1 d PR 2
O54 O 0.143731(19) 0.32616(2) 0.77279(6) 0.019(2) Uani 0.2680(0) 1 d PR 2
O55 O 0.076578(19) 0.38787(2) 1.33021(6) 0.023(2) Uani 0.2680(0) 1 d PR 2
O56 O 0.142290(19) 0.32713(2) 1.36684(6) 0.019(2) Uani 0.2680(0) 1 d PR 2
O57 O 0.341443(19) 0.23605(2) 0.42068(6) 0.020(2) Uani 0.2680(0) 1 d PR 2
O58 O 0.477101(19) 0.10385(2) 0.48394(6) 0.0162(19) Uani 0.2680(0) 1 d PR 2
O59 O 0.500000(19) 0.10601(2) 0.25000(6) 0.027(2) Uani 1 2 d SR .
O60 O 0.500000(19) 0.10672(2) 0.75000(6) 0.030(2) Uani 1 2 d SR .
O61 O 0.143322(19) 0.41756(2) 0.32137(6) 0.0218(16) Uani 1 1 d R .
O62 O 0.273307(19) 0.41652(2) 0.63550(6) 0.0240(15) Uani 1 1 d RU .
O63 O 0.274389(19) 0.41768(2) 0.13472(6) 0.0253(17) Uani 1 1 d R .
O64 O 0.144061(19) 0.41575(2) 0.82176(6) 0.0186(15) Uani 1 1 d R .
O65 O 0.207716(19) 0.42840(2) 0.47965(6) 0.035(2) Uani 1 1 d R .
O66 O 0.209011(19) 0.42912(2) 0.22956(6) 0.036(2) Uani 1 1 d R .
O67 O 0.175518(19) 0.49982(2) 0.33630(6) 0.046(2) Uani 1 1 d R .
O68 O 0.209538(19) 0.42793(2) -0.27119(6) 0.037(2) Uani 1 1 d R .
O69 O 0.210635(19) 0.42832(2) -0.02153(6) 0.0300(19) Uani 1 1 d R .
O70 O 0.240369(19) 0.50023(2) 0.12060(6) 0.045(2) Uani 1 1 d R .
Ge29 Ge 0.184396(19) 0.44315(2) -0.15720(6) 0.0090(4) Uani 0.222(2) 1 d PR .
Si29 Si 0.184396(19) 0.44315(2) -0.15720(6) 0.0090(4) Uani 0.78 1 d PR .
Ge30 Ge 0.183811(19) 0.44380(2) 0.33985(6) 0.0100(5) Uani 0.212(2) 1 d PR .
Si30 Si 0.183811(19) 0.44380(2) 0.33985(6) 0.0100(5) Uani 0.79 1 d PR .
Ge31 Ge 0.234546(19) 0.44416(2) 0.11799(6) 0.0089(5) Uani 0.130(2) 1 d PR .
Si31 Si 0.234546(19) 0.44416(2) 0.11799(6) 0.0089(5) Uani 0.87 1 d PR .
Ge32 Ge 0.233840(19) 0.44383(2) 0.61480(6) 0.0116(5) Uani 0.167(3) 1 d PR .
Si32 Si 0.233840(19) 0.44383(2) 0.61480(6) 0.0116(5) Uani 0.83 1 d PR .

loop_
_atom_site_aniso_label
_atom_site_aniso_U_11
_atom_site_aniso_U_22
_atom_site_aniso_U_33
_atom_site_aniso_U_23
_atom_site_aniso_U_13
_atom_site_aniso_U_12
Ge1 0.0100(6) 0.0120(6) 0.0167(6) 0.0012(5) 0.0028(5) 0.0032(5)
Ge2 0.0166(6) 0.0153(6) 0.0109(6) 0.0011(5) 0.0041(5) 0.0049(5)
Ge3 0.0168(6) 0.0167(6) 0.0087(6) 0.0006(5) 0.0016(5) 0.0049(5)
Ge4 0.0226(7) 0.0178(7) 0.0178(7) -0.0020(5) 0.0041(6) 0.0052(6)
Si4 0.0226(7) 0.0178(7) 0.0178(7) -0.0020(5) 0.0041(6) 0.0052(6)
Ge5 0.0205(7) 0.0185(7) 0.0180(7) 0.0021(6) 0.0030(6) 0.0022(6)
Si5 0.0205(7) 0.0185(7) 0.0180(7) 0.0021(6) 0.0030(6) 0.0022(6)
Ge6 0.0238(7) 0.0172(7) 0.0173(7) 0.0018(5) 0.0035(6) -0.0003(6)
Si6 0.0238(7) 0.0172(7) 0.0173(7) 0.0018(5) 0.0035(6) -0.0003(6)
Ge7 0.0228(7) 0.0177(7) 0.0168(7) -0.0027(5) 0.0028(6) -0.0001(6)
Si7 0.0228(7) 0.0177(7) 0.0168(7) -0.0027(5) 0.0028(6) -0.0001(6)
Ge8 0.0059(5) 0.0090(5) 0.0175(6) 0.0018(5) 0.0024(5) -0.0009(5)
Ge9 0.0100(6) 0.0132(6) 0.0072(5) 0.0005(4) 0.0017(4) 0.0001(5)
Ge10 0.0097(6) 0.0128(6) 0.0073(5) -0.0007(4) 0.0001(5) 0.0017(5)
Ge11 0.0200(7) 0.0187(7) 0.0149(7) -0.0009(5) 0.0032(6) 0.0036(6)
Si11 0.0200(7) 0.0187(7) 0.0149(7) -0.0009(5) 0.0032(6) 0.0036(6)
Ge12 0.0191(7) 0.0169(7) 0.0140(7) 0.0020(5) 0.0018(6) 0.0020(6)
Si12 0.0191(7) 0.0169(7) 0.0140(7) 0.0020(5) 0.0018(6) 0.0020(6)
Ge13 0.0104(6) 0.0172(7) 0.0154(7) -0.0019(5) 0.0002(5) -0.0001(5)
Si13 0.0104(6) 0.0172(7) 0.0154(7) -0.0019(5) 0.0002(5) -0.0001(5)
Ge14 0.0127(6) 0.0176(7) 0.0159(7) 0.0004(5) 0.0048(5) 0.0018(5)
Si14 0.0127(6) 0.0176(7) 0.0159(7) 0.0004(5) 0.0048(5) 0.0018(5)
O1 0.020(4) 0.023(4) 0.011(4) 0.000(3) -0.001(3) -0.009(3)
O2 0.018(4) 0.012(4) 0.030(4) -0.001(3) 0.009(3) 0.010(3)
O3 0.014(4) 0.026(4) 0.021(4) 0.015(3) 0.002(3) 0.006(3)
O4 0.033(5) 0.013(4) 0.011(4) -0.003(3) -0.006(4) 0.004(4)
O5 0.009(2) 0.019(2) 0.014(2) -0.0018(19) 0.0020(19) 0.001(2)
O6 0.030(4) 0.015(4) 0.010(4) -0.001(3) 0.010(3) 0.005(3)
O7 0.015(4) 0.037(5) 0.013(4) -0.002(4) 0.001(3) 0.006(4)
O8 0.039(5) 0.021(4) 0.010(4) 0.008(3) -0.006(4) -0.002(4)
O9 0.013(4) 0.017(4) 0.024(4) -0.002(3) -0.005(3) 0.007(3)
O10 0.027(4) 0.033(5) 0.016(4) -0.015(3) 0.008(4) -0.006(4)
O11 0.035(5) 0.012(4) 0.023(4) 0.001(3) 0.003(4) 0.007(4)
O12 0.017(4) 0.023(4) 0.026(4) -0.011(3) 0.014(3) -0.003(3)
O13 0.016(4) 0.030(4) 0.019(4) -0.004(3) 0.004(3) -0.003(4)
O14 0.027(3) 0.025(3) 0.023(3) 0.005(2) 0.001(2) 0.003(2)
O15 0.026(4) 0.022(4) 0.037(4) -0.011(5) 0.004(3) 0.005(5)
O16 0.033(4) 0.016(5) 0.027(4) -0.003(3) 0.010(3) 0.005(3)
O17 0.007(4) 0.017(4) 0.028(4) 0.000(3) 0.005(3) 0.002(3)
O18 0.028(4) 0.015(4) 0.022(4) -0.003(3) 0.008(4) 0.008(4)
O19 0.026(4) 0.015(4) 0.021(4) -0.003(3) -0.005(4) 0.002(4)
O20 0.016(4) 0.015(4) 0.028(4) -0.003(3) 0.004(3) -0.009(3)
O21 0.008(4) 0.017(4) 0.062(6) 0.000(4) 0.004(4) -0.004(3)
O22 0.007(3) 0.020(4) 0.009(3) 0.002(3) 0.001(3) 0.002(3)
O23 0.021(4) 0.021(4) 0.011(3) -0.007(3) 0.012(3) -0.005(3)
O24 0.013(4) 0.020(4) 0.014(4) -0.007(3) 0.000(3) 0.005(3)
O25 0.028(4) 0.015(4) 0.014(4) -0.002(3) -0.003(3) 0.008(3)
O26 0.016(4) 0.037(5) 0.015(4) 0.004(4) 0.001(3) 0.004(4)
O27 0.029(4) 0.015(4) 0.017(4) -0.004(3) 0.014(3) 0.007(3)
O28 0.022(4) 0.019(4) 0.016(4) 0.000(3) -0.003(3) 0.003(4)
O29 0.011(4) 0.024(4) 0.014(4) 0.003(3) 0.006(3) 0.010(3)
Ge15 0.036(2) 0.030(2) 0.040(2) -0.0020(19) 0.005(2) 0.0020(19)
Ge16 0.037(2) 0.034(2) 0.020(2) 0.0029(16) 0.0079(17) 0.0018(19)
Ge17 0.029(2) 0.030(2) 0.025(2) -0.0004(16) 0.0007(17) 0.0024(18)
Ge18 0.022(2) 0.031(3) 0.024(2) -0.001(2) 0.009(2) 0.003(2)
Si18 0.022(2) 0.031(3) 0.024(2) -0.001(2) 0.009(2) 0.003(2)
Ge19 0.027(3) 0.023(2) 0.018(2) 0.000(2) 0.004(2) 0.019(2)
Si19 0.027(3) 0.023(2) 0.018(2) 0.000(2) 0.004(2) 0.019(2)
Ge20 0.030(3) 0.034(3) 0.013(2) 0.0061(19) 0.005(2) 0.003(2)
Si20 0.030(3) 0.034(3) 0.013(2) 0.0061(19) 0.005(2) 0.003(2)
Ge21 0.048(3) 0.040(3) 0.028(3) -0.008(2) 0.005(2) 0.002(2)
Si21 0.048(3) 0.040(3) 0.028(3) -0.008(2) 0.005(2) 0.002(2)
Ge22 0.034(2) 0.038(2) 0.048(3) -0.009(2) 0.007(2) -0.013(2)
Ge23 0.029(2) 0.036(2) 0.028(2) -0.0030(17) 0.0087(17) 0.0021(19)
Ge24 0.031(2) 0.039(2) 0.025(2) 0.0018(18) 0.0051(18) -0.0037(19)
Ge25 0.030(3) 0.020(2) 0.016(2) -0.0028(18) 0.007(2) 0.002(2)
Si25 0.030(3) 0.020(2) 0.016(2) -0.0028(18) 0.007(2) 0.002(2)
Ge26 0.022(2) 0.014(2) 0.018(2) 0.0011(18) 0.005(2) 0.0013(19)
Si26 0.022(2) 0.014(2) 0.018(2) 0.0011(18) 0.005(2) 0.0013(19)
Ge27 0.038(3) 0.038(3) 0.032(3) 0.006(2) 0.003(2) 0.006(2)
Si27 0.038(3) 0.038(3) 0.032(3) 0.006(2) 0.003(2) 0.006(2)
Ge28 0.028(3) 0.027(3) 0.027(2) 0.0001(19) 0.010(2) 0.002(2)
Si28 0.028(3) 0.027(3) 0.027(2) 0.0001(19) 0.010(2) 0.002(2)
O30 0.020(4) 0.023(4) 0.011(4) 0.000(3) -0.001(3) -0.009(3)
O31 0.018(4) 0.012(4) 0.030(4) -0.001(3) 0.009(3) 0.010(3)
O32 0.014(4) 0.026(4) 0.021(4) 0.015(3) 0.002(3) 0.006(3)
O33 0.033(5) 0.013(4) 0.011(4) -0.003(3) -0.006(4) 0.004(4)
O34 0.009(2) 0.019(2) 0.014(2) -0.0018(19) 0.0020(19) 0.001(2)
O35 0.030(4) 0.015(4) 0.010(4) -0.001(3) 0.010(3) 0.005(3)
O36 0.015(4) 0.037(5) 0.013(4) -0.002(4) 0.001(3) 0.006(4)
O37 0.039(5) 0.021(4) 0.010(4) 0.008(3) -0.006(4) -0.002(4)
O38 0.013(4) 0.017(4) 0.024(4) -0.002(3) -0.005(3) 0.007(3)
O39 0.027(4) 0.033(5) 0.016(4) -0.015(3) 0.008(4) -0.006(4)
O40 0.035(5) 0.012(4) 0.023(4) 0.001(3) 0.003(4) 0.007(4)
O41 0.017(4) 0.023(4) 0.026(4) -0.011(3) 0.014(3) -0.003(3)
O42 0.016(4) 0.030(4) 0.019(4) -0.004(3) 0.004(3) -0.003(4)
O43 0.027(3) 0.025(3) 0.023(3) 0.005(2) 0.001(2) 0.003(2)
O44 0.026(4) 0.022(4) 0.037(4) -0.011(5) 0.004(3) 0.005(5)
O45 0.033(4) 0.016(5) 0.027(4) -0.003(3) 0.010(3) 0.005(3)
O46 0.007(4) 0.017(4) 0.028(4) 0.000(3) 0.005(3) 0.002(3)
O47 0.028(4) 0.015(4) 0.022(4) -0.003(3) 0.008(4) 0.008(4)
O48 0.026(4) 0.015(4) 0.021(4) -0.003(3) -0.005(4) 0.002(4)
O49 0.016(4) 0.015(4) 0.028(4) -0.003(3) 0.004(3) -0.009(3)
O50 0.008(4) 0.017(4) 0.062(6) 0.000(4) 0.004(4) -0.004(3)
O51 0.007(3) 0.020(4) 0.009(3) 0.002(3) 0.001(3) 0.002(3)
O52 0.021(4) 0.021(4) 0.011(3) -0.007(3) 0.012(3) -0.005(3)
O53 0.013(4) 0.020(4) 0.014(4) -0.007(3) 0.000(3) 0.005(3)
O54 0.028(4) 0.015(4) 0.014(4) -0.002(3) -0.003(3) 0.008(3)
O55 0.016(4) 0.037(5) 0.015(4) 0.004(4) 0.001(3) 0.004(4)
O56 0.029(4) 0.015(4) 0.017(4) -0.004(3) 0.014(3) 0.007(3)
O57 0.022(4) 0.019(4) 0.016(4) 0.000(3) -0.003(3) 0.003(4)
O58 0.011(4) 0.024(4) 0.014(4) 0.003(3) 0.006(3) 0.010(3)
O59 0.020(5) 0.020(5) 0.035(5) 0.000 -0.013(4) 0.000
O60 0.027(5) 0.023(5) 0.044(6) 0.000 0.024(4) 0.000
O61 0.018(3) 0.028(3) 0.018(3) 0.001(3) 0.000(3) -0.011(3)
O62 0.019(3) 0.033(3) 0.023(3) -0.001(2) 0.013(2) 0.006(2)
O63 0.029(4) 0.026(3) 0.020(3) 0.005(3) 0.001(3) 0.021(3)
O64 0.015(3) 0.032(3) 0.008(3) 0.005(3) -0.002(2) -0.003(3)
O65 0.026(4) 0.059(5) 0.019(3) -0.005(3) -0.005(3) -0.004(4)
O66 0.035(4) 0.059(5) 0.020(3) -0.003(3) 0.018(3) -0.011(4)
O67 0.052(5) 0.012(4) 0.075(6) 0.001(3) 0.011(5) -0.001(3)
O68 0.038(4) 0.044(4) 0.033(4) -0.005(3) 0.023(3) 0.005(4)
O69 0.022(4) 0.053(4) 0.012(3) -0.003(3) -0.006(3) -0.008(3)
O70 0.037(4) 0.010(3) 0.088(6) 0.002(4) 0.010(4) -0.002(3)
Ge29 0.0097(8) 0.0103(9) 0.0074(8) -0.0002(6) 0.0034(6) -0.0010(7)
Si29 0.0097(8) 0.0103(9) 0.0074(8) -0.0002(6) 0.0034(6) -0.0010(7)
Ge30 0.0146(9) 0.0073(9) 0.0080(8) 0.0005(6) 0.0014(7) -0.0050(7)
Si30 0.0146(9) 0.0073(9) 0.0080(8) 0.0005(6) 0.0014(7) -0.0050(7)
Ge31 0.0101(10) 0.0082(9) 0.0085(9) -0.0020(7) 0.0016(7) 0.0033(7)
Si31 0.0101(10) 0.0082(9) 0.0085(9) -0.0020(7) 0.0016(7) 0.0033(7)
Ge32 0.0143(10) 0.0106(9) 0.0103(9) 0.0006(7) 0.0029(7) -0.0003(7)
Si32 0.0143(10) 0.0106(9) 0.0103(9) 0.0006(7) 0.0029(7) -0.0003(7)

loop_
_atom_type_symbol
_atom_type_description
_atom_type_scat_dispersion_real
_atom_type_scat_dispersion_imag
_atom_type_scat_source
Ge Ge 0.1547 1.8001 'International Tables Vol C Tables 4.2.6.8 and 6.1.1.4'
Si Si 0.0817 0.0704 'International Tables Vol C Tables 4.2.6.8 and 6.1.1.4'
O O 0.0106 0.0060 'International Tables Vol C Tables 4.2.6.8 and 6.1.1.4'
N N 0.0061 0.0033 'International Tables Vol C Tables 4.2.6.8 and 6.1.1.4'
C C 0.0033 0.0016 'International Tables Vol C Tables 4.2.6.8 and 6.1.1.4'
H H 0.0000 0.0000 'International Tables Vol C Tables 4.2.6.8 and 6.1.1.4'

loop_
_geom_angle_atom_site_label_1
_geom_angle_atom_site_label_2
_geom_angle_atom_site_label_3
_geom_angle
_geom_angle_site_symmetry_1
_geom_angle_site_symmetry_3
O5 Ge1 O4 91.3(4) . .
O5 Ge1 O1 91.8(3) . .
O4 Ge1 O1 91.5(3) . .
O5 Ge1 O3 86.8(3) . .
O4 Ge1 O3 87.8(4) . .
O1 Ge1 O3 178.4(3) . .
O5 Ge1 O2 87.3(3) . .
O4 Ge1 O2 178.2(3) . .
O1 Ge1 O2 89.6(3) . .
O3 Ge1 O2 91.0(4) . .
O5 Ge1 O6 175.7(3) . .
O4 Ge1 O6 91.1(3) . .
O1 Ge1 O6 91.7(3) . .
O3 Ge1 O6 89.7(3) . .
O2 Ge1 O6 90.2(3) . .
O8 Ge2 O9 116.3(4) . .
O8 Ge2 O7 119.4(4) . .
O9 Ge2 O7 123.0(4) . .
O8 Ge2 O63 94.4(3) . .
O9 Ge2 O63 90.8(3) . .
O7 Ge2 O63 96.1(3) . .
O8 Ge2 O6 90.9(4) . .
O9 Ge2 O6 89.3(3) . .
O7 Ge2 O6 78.9(3) . .
O63 Ge2 O6 174.0(2) . .
O8 Ge2 Ge3 112.7(3) . .
O9 Ge2 Ge3 110.9(3) . .
O7 Ge2 Ge3 34.4(3) . .
O63 Ge2 Ge3 130.22(7) . .
O6 Ge2 Ge3 44.6(2) . .
O10 Ge3 O11 114.8(4) . .
O10 Ge3 O7 121.0(4) . .
O11 Ge3 O7 123.5(4) . .
O10 Ge3 O62 94.2(3) . .
O11 Ge3 O62 90.3(3) . .
O7 Ge3 O62 93.6(3) . .
O10 Ge3 O6 92.4(4) . .
O11 Ge3 O6 89.9(4) . .
O7 Ge3 O6 80.1(3) . .
O62 Ge3 O6 172.6(2) . .
O10 Ge3 Ge2 115.1(3) . .
O11 Ge3 Ge2 111.8(3) . .
O7 Ge3 Ge2 34.8(3) . .
O62 Ge3 Ge2 128.05(7) . .
O6 Ge3 Ge2 45.4(2) . .
O12 Ge4 O2 111.7(4) . .
O12 Ge4 O9 101.5(4) . .
O2 Ge4 O9 116.5(4) . .
O12 Ge4 O13 105.8(4) . .
O2 Ge4 O13 110.0(4) . .
O9 Ge4 O13 110.5(4) . .
O3 Ge5 O11 115.9(4) . .
O3 Ge5 O13 110.9(4) . .
O11 Ge5 O13 110.0(4) . .
O3 Ge5 O14 113.3(4) . .
O11 Ge5 O14 102.4(4) . .
O13 Ge5 O14 103.3(4) . .
O16 Ge6 O1 110.4(4) . .
O16 Ge6 O8 110.7(4) . .
O1 Ge6 O8 114.6(4) . .
O16 Ge6 O15 104.4(4) . 6_565
O1 Ge6 O15 109.4(4) . 6_565
O8 Ge6 O15 106.7(4) . 6_565
O15 Ge7 O4 107.5(4) . .
O15 Ge7 O16 106.4(4) . .
O4 Ge7 O16 109.8(4) . .
O15 Ge7 O10 106.9(4) . .
O4 Ge7 O10 113.8(4) . .
O16 Ge7 O10 112.1(4) . .
O21 Ge8 O19 89.1(4) . .
O21 Ge8 O18 89.4(4) . 1_554
O19 Ge8 O18 92.6(4) . 1_554
O21 Ge8 O20 90.0(4) . .
O19 Ge8 O20 88.0(4) . .
O18 Ge8 O20 179.1(4) 1_554 .
O21 Ge8 O17 88.7(4) . 1_554
O19 Ge8 O17 177.7(4) . 1_554
O18 Ge8 O17 88.1(3) 1_554 1_554
O20 Ge8 O17 91.4(4) . 1_554
O21 Ge8 O22 178.8(4) . 7
O19 Ge8 O22 92.1(3) . 7
O18 Ge8 O22 90.8(3) 1_554 7
O20 Ge8 O22 89.9(3) . 7
O17 Ge8 O22 90.2(3) 1_554 7
O25 Ge9 O23 123.7(4) . .
O25 Ge9 O24 115.1(4) . .
O23 Ge9 O24 120.2(4) . .
O25 Ge9 O61 94.5(3) . .
O23 Ge9 O61 94.0(2) . .
O24 Ge9 O61 91.9(2) . .
O25 Ge9 O22 90.1(3) . .
O23 Ge9 O22 80.3(3) . .
O24 Ge9 O22 89.6(3) . .
O61 Ge9 O22 174.1(2) . .
O25 Ge9 Ge10 111.0(3) . 1_554
O23 Ge9 Ge10 35.2(2) . 1_554
O24 Ge9 Ge10 113.6(2) . 1_554
O61 Ge9 Ge10 129.10(6) . 1_554
O22 Ge9 Ge10 45.4(2) . 1_554
O27 Ge10 O26 116.3(4) . .
O27 Ge10 O23 123.4(4) . 1_556
O26 Ge10 O23 119.4(4) . 1_556
O27 Ge10 O64 92.7(3) . .
O26 Ge10 O64 92.1(3) . .
O23 Ge10 O64 94.3(3) 1_556 .
O27 Ge10 O22 90.8(3) . 1_556
O26 Ge10 O22 90.3(3) . 1_556
O23 Ge10 O22 80.1(3) 1_556 1_556
O64 Ge10 O22 174.3(2) . 1_556
O27 Ge10 Ge9 111.4(3) . 1_556
O26 Ge10 Ge9 113.7(3) . 1_556
O23 Ge10 Ge9 34.6(3) 1_556 1_556
O64 Ge10 Ge9 128.74(6) . 1_556
O22 Ge10 Ge9 45.7(2) 1_556 1_556
O12 Ge11 O27 104.8(4) . 7_556
O12 Ge11 O28 104.7(4) . .
O27 Ge11 O28 107.4(4) 7_556 .
O12 Ge11 O19 110.9(4) . .
O27 Ge11 O19 116.1(4) 7_556 .
O28 Ge11 O19 112.1(4) . .
O14 Ge12 O25 101.6(4) . 7_556
O14 Ge12 O28 104.7(4) . 1_556
O25 Ge12 O28 108.3(4) 7_556 1_556
O14 Ge12 O18 113.9(4) . .
O25 Ge12 O18 114.7(4) 7_556 .
O28 Ge12 O18 112.5(4) 1_556 .
O26 Ge13 O20 115.1(4) 7_556 .
O26 Ge13 O59 101.7(3) 7_556 .
O20 Ge13 O59 114.0(3) . .
O26 Ge13 O29 110.9(4) 7_556 .
O20 Ge13 O29 110.8(4) . .
O59 Ge13 O29 103.4(3) . .
O17 Ge14 O24 114.7(4) . 7_556
O17 Ge14 O60 112.3(3) . .
O24 Ge14 O60 102.1(3) 7_556 .
O17 Ge14 O29 111.2(4) . 1_556
O24 Ge14 O29 111.3(4) 7_556 1_556
O60 Ge14 O29 104.5(3) . 1_556
Ge6 O1 Ge1 116.7(5) . .
Ge4 O2 Ge1 116.3(4) . .
Ge5 O3 Ge1 115.9(4) . .
Ge7 O4 Ge1 116.7(4) . .
Ge1 O6 Ge3 135.9(4) . .
Ge1 O6 Ge2 134.0(4) . .
Ge3 O6 Ge2 90.0(3) . .
Ge3 O7 Ge2 110.8(4) . .
Ge6 O8 Ge2 124.9(5) . .
Ge4 O9 Ge2 125.0(5) . .
Ge3 O10 Ge7 121.7(5) . .
Ge5 O11 Ge3 123.8(5) . .
Ge4 O12 Ge11 144.1(5) . .
Ge4 O13 Ge5 121.5(5) . .
Ge12 O14 Ge5 139.8(6) . .
Ge7 O15 Si6 130.3(6) . 6_566
Ge7 O15 Ge6 130.3(6) . 6_566
Si6 O15 Ge6 0.00(10) 6_566 6_566
Ge6 O16 Ge7 121.3(5) . .
Ge14 O17 Ge8 116.6(4) . 1_556
Ge12 O18 Ge8 117.4(5) . 1_556
Ge11 O19 Ge8 116.3(4) . .
Ge13 O20 Ge8 117.6(4) . .
Ge8 O22 Ge10 135.6(4) 7 1_554
Ge8 O22 Ge9 135.4(4) 7 .
Ge10 O22 Ge9 89.0(3) 1_554 .
Ge9 O23 Ge10 110.2(4) . 1_554
Si14 O24 Ge14 0.00(10) 7_556 7_556
Si14 O24 Ge9 123.4(4) 7_556 .
Ge14 O24 Ge9 123.4(4) 7_556 .
Si12 O25 Ge12 0.00(10) 7_556 7_556
Si12 O25 Ge9 124.7(5) 7_556 .
Ge12 O25 Ge9 124.7(5) 7_556 .
Si13 O26 Ge13 0.00(9) 7_556 7_556
Si13 O26 Ge10 122.2(5) 7_556 .
Ge13 O26 Ge10 122.2(5) 7_556 .
Si11 O27 Ge11 0.00(10) 7_556 7_556
Si11 O27 Ge10 123.7(5) 7_556 .
Ge11 O27 Ge10 123.7(5) 7_556 .
Si12 O28 Ge12 0.00(12) 1_554 1_554
Si12 O28 Ge11 118.4(5) 1_554 .
Ge12 O28 Ge11 118.4(5) 1_554 .
Ge13 O29 Si14 119.8(4) . 1_554
Ge13 O29 Ge14 119.8(4) . 1_554
Si14 O29 Ge14 0.00(11) 1_554 1_554
C2 C1 N2 127.1 . .
C1 C2 N1 115.0 . .
O33 Ge15 O34 90.0 . .
O33 Ge15 O30 91.7 . .
O34 Ge15 O30 92.5 . .
O33 Ge15 O31 178.8 . .
O34 Ge15 O31 88.9 . .
O30 Ge15 O31 88.6 . .
O33 Ge15 O32 86.8 . .
O34 Ge15 O32 87.2 . .
O30 Ge15 O32 178.5 . .
O31 Ge15 O32 92.8 . .
O33 Ge15 O35 91.3 . .
O34 Ge15 O35 177.4 . .
O30 Ge15 O35 89.7 . .
O31 Ge15 O35 89.9 . .
O32 Ge15 O35 90.6 . .
O38 Ge16 O36 121.5 . .
O38 Ge16 O37 115.6 . .
O36 Ge16 O37 121.9 . .
O38 Ge16 O62 88.7 . .
O36 Ge16 O62 96.0 . .
O37 Ge16 O62 95.0 . .
O38 Ge16 O35 90.4 . .
O36 Ge16 O35 78.8 . .
O37 Ge16 O35 91.4 . .
O62 Ge16 O35 173.3 . .
O38 Ge16 Ge17 112.1 . .
O36 Ge16 Ge17 33.8 . .
O37 Ge16 Ge17 113.6 . .
O62 Ge16 Ge17 129.6 . .
O35 Ge16 Ge17 45.0 . .
O40 Ge17 O63 90.7 . 1_556
O40 Ge17 O36 119.6 . .
O63 Ge17 O36 95.3 1_556 .
O40 Ge17 O39 114.9 . .
O63 Ge17 O39 92.4 1_556 .
O36 Ge17 O39 124.7 . .
O40 Ge17 O35 90.0 . .
O63 Ge17 O35 172.9 1_556 .
O36 Ge17 O35 78.3 . .
O39 Ge17 O35 93.6 . .
O40 Ge17 Ge16 110.4 . .
O63 Ge17 Ge16 129.0 1_556 .
O36 Ge17 Ge16 33.8 . .
O39 Ge17 Ge16 116.6 . .
O35 Ge17 Ge16 44.5 . .
O41 Ge18 O42 107.5 . .
O41 Ge18 O31 111.8 . .
O42 Ge18 O31 110.9 . .
O41 Ge18 O38 101.3 . .
O42 Ge18 O38 108.8 . .
O31 Ge18 O38 115.9 . .
O41 Si18 O42 107.5 . .
O41 Si18 O31 111.8 . .
O42 Si18 O31 110.9 . .
O41 Si18 O38 101.3 . .
O42 Si18 O38 108.8 . .
O31 Si18 O38 115.9 . .
O40 Ge19 O42 107.5 . .
O40 Ge19 O32 115.1 . .
O42 Ge19 O32 112.8 . .
O40 Ge19 O43 103.8 . .
O42 Ge19 O43 104.0 . .
O32 Ge19 O43 112.6 . .
O40 Si19 O42 107.5 . .
O40 Si19 O32 115.1 . .
O42 Si19 O32 112.8 . .
O40 Si19 O43 103.8 . .
O42 Si19 O43 104.0 . .
O32 Si19 O43 112.6 . .
O30 Ge20 O37 114.1 . .
O30 Ge20 O45 112.0 . .
O37 Ge20 O45 108.6 . .
O30 Ge20 O44 110.3 . 6_565
O37 Ge20 O44 108.1 . 6_565
O45 Ge20 O44 103.1 . 6_565
O30 Si20 O37 114.1 . .
O30 Si20 O45 112.0 . .
O37 Si20 O45 108.6 . .
O30 Si20 O44 110.3 . 6_565
O37 Si20 O44 108.1 . 6_565
O45 Si20 O44 103.1 . 6_565
O44 Ge21 O33 106.4 . .
O44 Ge21 O45 109.1 . .
O33 Ge21 O45 110.8 . .
O44 Ge21 O39 106.5 . .
O33 Ge21 O39 113.2 . .
O45 Ge21 O39 110.5 . .
O44 Si21 O33 106.4 . .
O44 Si21 O45 109.1 . .
O33 Si21 O45 110.8 . .
O44 Si21 O39 106.5 . .
O33 Si21 O39 113.2 . .
O45 Si21 O39 110.5 . .
O50 Ge22 O49 88.8 . .
O50 Ge22 O47 91.3 . 1_554
O49 Ge22 O47 179.8 . 1_554
O50 Ge22 O48 90.0 . .
O49 Ge22 O48 88.4 . .
O47 Ge22 O48 91.8 1_554 .
O50 Ge22 O46 90.6 . 1_554
O49 Ge22 O46 91.9 . 1_554
O47 Ge22 O46 88.0 1_554 1_554
O48 Ge22 O46 179.5 . 1_554
O50 Ge22 O51 179.0 . 7_556
O49 Ge22 O51 92.2 . 7_556
O47 Ge22 O51 87.7 1_554 7_556
O48 Ge22 O51 89.8 . 7_556
O46 Ge22 O51 89.7 1_554 7_556
O52 Ge23 O54 122.5 . .
O52 Ge23 O53 119.4 . .
O54 Ge23 O53 116.9 . .
O52 Ge23 O64 95.6 . .
O54 Ge23 O64 92.6 . .
O53 Ge23 O64 93.0 . .
O52 Ge23 O51 79.1 . .
O54 Ge23 O51 89.2 . .
O53 Ge23 O51 90.7 . .
O64 Ge23 O51 174.6 . .
O52 Ge23 Ge24 33.4 . 1_554
O54 Ge23 Ge24 111.0 . 1_554
O53 Ge23 Ge24 113.0 . 1_554
O64 Ge23 Ge24 129.0 . 1_554
O51 Ge23 Ge24 45.7 . 1_554
O55 Ge24 O56 114.6 . .
O55 Ge24 O52 120.8 . 1_556
O56 Ge24 O52 123.5 . 1_556
O55 Ge24 O61 91.8 . 1_556
O56 Ge24 O61 94.2 . 1_556
O52 Ge24 O61 94.5 1_556 1_556
O55 Ge24 O51 92.3 . 1_556
O56 Ge24 O51 90.2 . 1_556
O52 Ge24 O51 77.6 1_556 1_556
O61 Ge24 O51 172.2 1_556 1_556
O55 Ge24 Ge23 114.4 . 1_556
O56 Ge24 Ge23 111.9 . 1_556
O52 Ge24 Ge23 33.4 1_556 1_556
O61 Ge24 Ge23 127.8 1_556 1_556
O51 Ge24 Ge23 44.3 1_556 1_556
O57 Ge25 O41 103.9 . .
O57 Ge25 O48 111.4 . .
O41 Ge25 O48 108.2 . .
O57 Ge25 O56 111.6 . 7_557
O41 Ge25 O56 105.2 . 7_557
O48 Ge25 O56 115.5 . 7_557
O57 Si25 O41 103.9 . .
O57 Si25 O48 111.4 . .
O41 Si25 O48 108.2 . .
O57 Si25 O56 111.6 . 7_557
O41 Si25 O56 105.2 . 7_557
O48 Si25 O56 115.5 . 7_557
O43 Ge26 O47 113.8 . .
O43 Ge26 O54 99.4 . 7_557
O47 Ge26 O54 118.6 . 7_557
O43 Ge26 O57 104.9 . 1_556
O47 Ge26 O57 109.4 . 1_556
O54 Ge26 O57 109.6 7_557 1_556
O43 Si26 O47 113.8 . .
O43 Si26 O54 99.4 . 7_557
O47 Si26 O54 118.6 . 7_557
O43 Si26 O57 104.9 . 1_556
O47 Si26 O57 109.4 . 1_556
O54 Si26 O57 109.6 7_557 1_556
O49 Ge27 O60 115.1 . .
O49 Ge27 O58 110.8 . .
O60 Ge27 O58 103.8 . .
O49 Ge27 O55 114.0 . 7_557
O60 Ge27 O55 101.7 . 7_557
O58 Ge27 O55 110.7 . 7_557
O49 Si27 O60 115.1 . .
O49 Si27 O58 110.8 . .
O60 Si27 O58 103.8 . .
O49 Si27 O55 114.0 . 7_557
O60 Si27 O55 101.7 . 7_557
O58 Si27 O55 110.7 . 7_557
O46 Ge28 O58 113.4 . 1_556
O46 Ge28 O53 114.2 . 7_557
O58 Ge28 O53 109.9 1_556 7_557
O46 Ge28 O59 115.6 . 1_556
O58 Ge28 O59 102.1 1_556 1_556
O53 Ge28 O59 100.2 7_557 1_556
O46 Si28 O58 113.4 . 1_556
O46 Si28 O53 114.2 . 7_557
O58 Si28 O53 109.9 1_556 7_557
O46 Si28 O59 115.6 . 1_556
O58 Si28 O59 102.1 1_556 1_556
O53 Si28 O59 100.2 7_557 1_556
Si20 O30 Ge20 0.0 . .
Si20 O30 Ge15 118.0 . .
Ge20 O30 Ge15 118.0 . .
Si18 O31 Ge18 0.0 . .
Si18 O31 Ge15 116.6 . .
Ge18 O31 Ge15 116.6 . .
Si19 O32 Ge19 0.00(6) . .
Si19 O32 Ge15 115.1 . .
Ge19 O32 Ge15 115.1 . .
Si21 O33 Ge21 0.00(5) . .
Si21 O33 Ge15 118.6 . .
Ge21 O33 Ge15 118.6 . .
Ge15 O35 Ge16 135.7 . .
Ge15 O35 Ge17 133.7 . .
Ge16 O35 Ge17 90.5 . .
Ge17 O36 Ge16 112.4 . .
Si20 O37 Ge20 0.00(6) . .
Si20 O37 Ge16 122.6 . .
Ge20 O37 Ge16 122.6 . .
Ge16 O38 Si18 124.0 . .
Ge16 O38 Ge18 124.0 . .
Si18 O38 Ge18 0.00(7) . .
Si21 O39 Ge21 0.00(6) . .
Si21 O39 Ge17 120.3 . .
Ge21 O39 Ge17 120.3 . .
Si19 O40 Ge19 0.00(6) . .
Si19 O40 Ge17 124.4 . .
Ge19 O40 Ge17 124.4 . .
Si18 O41 Ge18 0.0 . .
Si18 O41 Si25 144.4 . .
Ge18 O41 Si25 144.4 . .
Si18 O41 Ge25 144.4 . .
Ge18 O41 Ge25 144.4 . .
Si25 O41 Ge25 0.00(6) . .
Si18 O42 Ge18 0.00(6) . .
Si18 O42 Si19 121.2 . .
Ge18 O42 Si19 121.2 . .
Si18 O42 Ge19 121.2 . .
Ge18 O42 Ge19 121.2 . .
Si19 O42 Ge19 0.0 . .
Si26 O43 Ge26 0.00(5) . .
Si26 O43 Ge19 138.6 . .
Ge26 O43 Ge19 138.6 . .
Si26 O43 Si19 138.6 . .
Ge26 O43 Si19 138.6 . .
Ge19 O43 Si19 0.0 . .
Si21 O44 Ge21 0.00(6) . .
Si21 O44 Si20 126.3 . 6_566
Ge21 O44 Si20 126.3 . 6_566
Si21 O44 Ge20 126.3 . 6_566
Ge21 O44 Ge20 126.3 . 6_566
Si20 O44 Ge20 0.0 6_566 6_566
Si21 O45 Ge21 0.0 . .
Si21 O45 Ge20 120.6 . .
Ge21 O45 Ge20 120.6 . .
Si21 O45 Si20 120.6 . .
Ge21 O45 Si20 120.6 . .
Ge20 O45 Si20 0.0 . .
Si28 O46 Ge28 0.0 . .
Si28 O46 Ge22 117.0 . 1_556
Ge28 O46 Ge22 117.0 . 1_556
Si26 O47 Ge26 0.0 . .
Si26 O47 Ge22 117.9 . 1_556
Ge26 O47 Ge22 117.9 . 1_556
Si25 O48 Ge25 0.00(6) . .
Si25 O48 Ge22 115.5 . .
Ge25 O48 Ge22 115.5 . .
Si27 O49 Ge27 0.00(6) . .
Si27 O49 Ge22 116.6 . .
Ge27 O49 Ge22 116.6 . .
Ge22 O51 Ge23 136.6 7_556 .
Ge22 O51 Ge24 133.3 7_556 1_554
Ge23 O51 Ge24 90.0 . 1_554
Ge23 O52 Ge24 113.2 . 1_554
Si28 O53 Ge28 0.0 7_557 7_557
Si28 O53 Ge23 123.1 7_557 .
Ge28 O53 Ge23 123.1 7_557 .
Si26 O54 Ge26 0.0 7_557 7_557
Si26 O54 Ge23 122.3 7_557 .
Ge26 O54 Ge23 122.3 7_557 .
Ge24 O55 Si27 123.9 . 7_557
Ge24 O55 Ge27 123.9 . 7_557
Si27 O55 Ge27 0.0 7_557 7_557
Si25 O56 Ge25 0.0 7_557 7_557
Si25 O56 Ge24 122.5 7_557 .
Ge25 O56 Ge24 122.5 7_557 .
Si25 O57 Ge25 0.00(7) . .
Si25 O57 Si26 121.3 . 1_554
Ge25 O57 Si26 121.3 . 1_554
Si25 O57 Ge26 121.3 . 1_554
Ge25 O57 Ge26 121.3 . 1_554
Si26 O57 Ge26 0.00(6) 1_554 1_554
Si28 O58 Ge28 0.00(7) 1_554 1_554
Si28 O58 Ge27 120.0 1_554 .
Ge28 O58 Ge27 120.0 1_554 .
Si28 O58 Si27 120.0 1_554 .
Ge28 O58 Si27 120.0 1_554 .
Ge27 O58 Si27 0.00(6) . .
Si13 O59 Ge13 0.00(13) 2_655 2_655
Si13 O59 Ge13 134.59(10) 2_655 .
Ge13 O59 Ge13 134.59(10) 2_655 .
Si13 O59 Si28 78.13(6) 2_655 2_656
Ge13 O59 Si28 78.13(6) 2_655 2_656
Ge13 O59 Si28 83.21(6) . 2_656
Si13 O59 Ge28 78.13(6) 2_655 2_656
Ge13 O59 Ge28 78.13(6) 2_655 2_656
Ge13 O59 Ge28 83.21(6) . 2_656
Si28 O59 Ge28 0.00(6) 2_656 2_656
Si13 O59 Ge28 83.21(5) 2_655 1_554
Ge13 O59 Ge28 83.21(5) 2_655 1_554
Ge13 O59 Ge28 78.1 . 1_554
Si28 O59 Ge28 130.4 2_656 1_554
Ge28 O59 Ge28 130.4 2_656 1_554
Si13 O59 Si28 83.21(5) 2_655 1_554
Ge13 O59 Si28 83.21(5) 2_655 1_554
Ge13 O59 Si28 78.1 . 1_554
Si28 O59 Si28 130.4 2_656 1_554
Ge28 O59 Si28 130.4 2_656 1_554
Ge28 O59 Si28 0.0 1_554 1_554
Si14 O60 Ge14 0.00(12) 2_656 2_656
Si14 O60 Ge14 136.07(10) 2_656 .
Ge14 O60 Ge14 136.07(10) 2_656 .
Si14 O60 Si27 79.30(6) 2_656 2_656
Ge14 O60 Si27 79.30(6) 2_656 2_656
Ge14 O60 Si27 83.06(6) . 2_656
Si14 O60 Ge27 79.30(6) 2_656 2_656
Ge14 O60 Ge27 79.30(6) 2_656 2_656
Ge14 O60 Ge27 83.06(6) . 2_656
Si27 O60 Ge27 0.00(6) 2_656 2_656
Si14 O60 Si27 83.1 2_656 .
Ge14 O60 Si27 83.1 2_656 .
Ge14 O60 Si27 79.3 . .
Si27 O60 Si27 131.6 2_656 .
Ge27 O60 Si27 131.6 2_656 .
Si14 O60 Ge27 83.1 2_656 .
Ge14 O60 Ge27 83.1 2_656 .
Ge14 O60 Ge27 79.3 . .
Si27 O60 Ge27 131.6 2_656 .
Ge27 O60 Ge27 131.6 2_656 .
Si27 O60 Ge27 0.00(5) . .
Si30 O61 Ge30 0.0 . .
Si30 O61 Ge24 135.3 . 1_554
Ge30 O61 Ge24 135.3 . 1_554
Si30 O61 Ge9 134.0 . .
Ge30 O61 Ge9 134.0 . .
Ge24 O61 Ge9 76.8 1_554 .
Si32 O62 Ge32 0.0 . .
Si32 O62 Ge16 138.2 . .
Ge32 O62 Ge16 138.2 . .
Si32 O62 Ge3 138.8 . .
Ge32 O62 Ge3 138.8 . .
Ge16 O62 Ge3 77.6 . .
Si31 O63 Ge31 0.00(7) . .
Si31 O63 Ge17 140.0 . 1_554
Ge31 O63 Ge17 140.0 . 1_554
Si31 O63 Ge2 136.7 . .
Ge31 O63 Ge2 136.7 . .
Ge17 O63 Ge2 79.4 1_554 .
Si29 O64 Ge29 0.0 1_556 1_556
Si29 O64 Ge10 135.4 1_556 .
Ge29 O64 Ge10 135.4 1_556 .
Si29 O64 Ge23 135.8 1_556 .
Ge29 O64 Ge23 135.8 1_556 .
Ge10 O64 Ge23 77.8 . .
Si32 O65 Ge32 0.00(7) . .
Si32 O65 Ge30 148.5 . .
Ge32 O65 Ge30 148.5 . .
Si32 O65 Si30 148.5 . .
Ge32 O65 Si30 148.5 . .
Ge30 O65 Si30 0.00(6) . .
Si30 O66 Ge30 0.00(6) . .
Si30 O66 Si31 149.6 . .
Ge30 O66 Si31 149.6 . .
Si30 O66 Ge31 149.6 . .
Ge30 O66 Ge31 149.6 . .
Si31 O66 Ge31 0.00(6) . .
Si30 O67 Ge30 0.0 . .
Si30 O67 Si29 158.8 . 6_566
Ge30 O67 Si29 158.8 . 6_566
Si30 O67 Ge29 158.8 . 6_566
Ge30 O67 Ge29 158.8 . 6_566
Si29 O67 Ge29 0.0 6_566 6_566
Si32 O68 Ge32 0.00(6) 1_554 1_554
Si32 O68 Ge29 148.5 1_554 .
Ge32 O68 Ge29 148.5 1_554 .
Si32 O68 Si29 148.5 1_554 .
Ge32 O68 Si29 148.5 1_554 .
Ge29 O68 Si29 0.00(6) . .
Si29 O69 Ge29 0.00(6) . .
Si29 O69 Si31 148.7 . .
Ge29 O69 Si31 148.7 . .
Si29 O69 Ge31 148.7 . .
Ge29 O69 Ge31 148.7 . .
Si31 O69 Ge31 0.00(7) . .
Si32 O70 Ge32 0.0 6_565 6_565
Si32 O70 Ge31 164.5 6_565 .
Ge32 O70 Ge31 164.5 6_565 .
Si32 O70 Si31 164.5 6_565 .
Ge32 O70 Si31 164.5 6_565 .
Ge31 O70 Si31 0.00(6) . .
O64 Ge29 O69 112.1 1_554 .
O64 Ge29 O68 109.8 1_554 .
O69 Ge29 O68 104.6 . .
O64 Ge29 O67 108.0 1_554 6_565
O69 Ge29 O67 111.8 . 6_565
O68 Ge29 O67 110.5 . 6_565
O64 Si29 O69 112.1 1_554 .
O64 Si29 O68 109.8 1_554 .
O69 Si29 O68 104.6 . .
O64 Si29 O67 108.0 1_554 6_565
O69 Si29 O67 111.8 . 6_565
O68 Si29 O67 110.5 . 6_565
O66 Ge30 O61 112.0 . .
O66 Ge30 O67 111.0 . .
O61 Ge30 O67 107.4 . .
O66 Ge30 O65 106.9 . .
O61 Ge30 O65 108.8 . .
O67 Ge30 O65 110.7 . .
O66 Si30 O61 112.0 . .
O66 Si30 O67 111.0 . .
O61 Si30 O67 107.4 . .
O66 Si30 O65 106.9 . .
O61 Si30 O65 108.8 . .
O67 Si30 O65 110.7 . .
O63 Ge31 O70 111.0 . .
O63 Ge31 O66 112.1 . .
O70 Ge31 O66 109.4 . .
O63 Ge31 O69 107.8 . .
O70 Ge31 O69 109.8 . .
O66 Ge31 O69 106.6 . .
O63 Si31 O70 111.0 . .
O63 Si31 O66 112.1 . .
O70 Si31 O66 109.4 . .
O63 Si31 O69 107.8 . .
O70 Si31 O69 109.8 . .
O66 Si31 O69 106.6 . .
O62 Ge32 O70 111.1 . 6_566
O62 Ge32 O68 108.4 . 1_556
O70 Ge32 O68 109.7 6_566 1_556
O62 Ge32 O65 111.5 . .
O70 Ge32 O65 111.2 6_566 .
O68 Ge32 O65 104.8 1_556 .
O62 Si32 O70 111.1 . 6_566
O62 Si32 O68 108.4 . 1_556
O70 Si32 O68 109.7 6_566 1_556
O62 Si32 O65 111.5 . .
O70 Si32 O65 111.2 6_566 .
O68 Si32 O65 104.8 1_556 .

loop_
_geom_bond_atom_site_label_1
_geom_bond_atom_site_label_2
_geom_bond_distance
_geom_bond_site_symmetry_2
Ge1 O5 1.841(8) .
Ge1 O4 1.874(8) .
Ge1 O1 1.888(8) .
Ge1 O3 1.911(8) .
Ge1 O2 1.925(8) .
Ge1 O6 1.954(8) .
Ge2 O8 1.732(9) .
Ge2 O9 1.750(8) .
Ge2 O7 1.781(8) .
Ge2 O63 1.8300(15) .
Ge2 O6 2.079(8) .
Ge2 Ge3 2.9182(18) .
Ge3 O10 1.745(8) .
Ge3 O11 1.748(8) .
Ge3 O7 1.764(8) .
Ge3 O62 1.8102(15) .
Ge3 O6 2.048(8) .
Ge4 O12 1.677(8) .
Ge4 O2 1.684(8) .
Ge4 O9 1.693(8) .
Ge4 O13 1.714(8) .
Ge5 O3 1.705(8) .
Ge5 O11 1.716(8) .
Ge5 O13 1.717(8) .
Ge5 O14 1.774(9) .
Ge6 O16 1.708(9) .
Ge6 O1 1.719(8) .
Ge6 O8 1.723(9) .
Ge6 O15 1.786(9) 6_565
Ge7 O15 1.663(9) .
Ge7 O4 1.736(8) .
Ge7 O16 1.764(9) .
Ge7 O10 1.767(9) .
Ge8 O21 1.822(8) .
Ge8 O19 1.840(9) .
Ge8 O18 1.856(8) 1_554
Ge8 O20 1.858(8) .
Ge8 O17 1.887(8) 1_554
Ge8 O22 1.951(8) 7
Ge9 O25 1.754(8) .
Ge9 O23 1.756(8) .
Ge9 O24 1.767(8) .
Ge9 O61 1.8403(13) .
Ge9 O22 2.075(7) .
Ge9 Ge10 2.9018(17) 1_554
Ge10 O27 1.752(8) .
Ge10 O26 1.770(8) .
Ge10 O23 1.781(7) 1_556
Ge10 O64 1.8205(14) .
Ge10 O22 2.065(8) 1_556
Ge10 Ge9 2.9018(17) 1_556
Ge11 O12 1.713(8) .
Ge11 O27 1.730(8) 7_556
Ge11 O28 1.740(8) .
Ge11 O19 1.773(9) .
Ge12 O14 1.656(8) .
Ge12 O25 1.714(8) 7_556
Ge12 O28 1.734(8) 1_556
Ge12 O18 1.738(9) .
Ge13 O26 1.717(9) 7_556
Ge13 O20 1.720(8) .
Ge13 O59 1.7218(15) .
Ge13 O29 1.732(8) .
Ge14 O17 1.706(8) .
Ge14 O24 1.707(8) 7_556
Ge14 O60 1.7160(15) .
Ge14 O29 1.743(8) 1_556
O15 Si6 1.786(9) 6_566
O15 Ge6 1.786(9) 6_566
O17 Ge8 1.887(8) 1_556
O18 Ge8 1.856(8) 1_556
O22 Ge8 1.951(8) 7
O22 Ge10 2.065(8) 1_554
O23 Ge10 1.781(7) 1_554
O24 Si14 1.707(8) 7_556
O24 Ge14 1.707(8) 7_556
O25 Si12 1.714(8) 7_556
O25 Ge12 1.714(8) 7_556
O26 Si13 1.717(9) 7_556
O26 Ge13 1.717(9) 7_556
O27 Si11 1.730(8) 7_556
O27 Ge11 1.730(8) 7_556
O28 Si12 1.734(8) 1_554
O28 Ge12 1.734(8) 1_554
O29 Si14 1.743(8) 1_554
O29 Ge14 1.743(8) 1_554
N1 C2 1.4406 .
N2 C1 1.4502 .
C1 C2 1.4064 .
Ge15 O33 1.8580 .
Ge15 O34 1.8747 .
Ge15 O30 1.8978 .
Ge15 O31 1.9027 .
Ge15 O32 1.9094 .
Ge15 O35 1.9703 .
Ge16 O38 1.7299 .
Ge16 O36 1.7643 .
Ge16 O37 1.7705 .
Ge16 O62 1.8018 .
Ge16 O35 2.0526 .
Ge16 Ge17 2.9299 .
Ge17 O40 1.7519 .
Ge17 O63 1.7608 1_556
Ge17 O36 1.7619 .
Ge17 O39 1.7663 .
Ge17 O35 2.0711 .
Ge18 O41 1.6655 .
Ge18 O42 1.7170 .
Ge18 O31 1.7281 .
Ge18 O38 1.7335 .
Si18 O41 1.6655 .
Si18 O42 1.7170 .
Si18 O31 1.7281 .
Si18 O38 1.7335 .
Ge19 O40 1.7057 .
Ge19 O42 1.7399 .
Ge19 O32 1.7479 .
Ge19 O43 1.7939 .
Si19 O40 1.7057 .
Si19 O42 1.7399 .
Si19 O32 1.7479 .
Si19 O43 1.7939 .
Ge20 O30 1.6979 .
Ge20 O37 1.7327 .
Ge20 O45 1.7598 .
Ge20 O44 1.8133 6_565
Si20 O30 1.6979 .
Si20 O37 1.7327 .
Si20 O45 1.7598 .
Si20 O44 1.8133 6_565
Ge21 O44 1.6975 .
Ge21 O33 1.7318 .
Ge21 O45 1.7546 .
Ge21 O39 1.7663 .
Si21 O44 1.6975 .
Si21 O33 1.7318 .
Si21 O45 1.7546 .
Si21 O39 1.7663 .
Ge22 O50 1.8527 .
Ge22 O49 1.8831 .
Ge22 O47 1.9020 1_554
Ge22 O48 1.9099 .
Ge22 O46 1.9126 1_554
Ge22 O51 1.9805(14) 7_556
Ge23 O52 1.7506 .
Ge23 O54 1.7855 .
Ge23 O53 1.7940 .
Ge23 O64 1.8242 .
Ge23 O51 2.0435 .
Ge23 Ge24 2.9256 1_554
Ge24 O55 1.6926 .
Ge24 O56 1.7484 .
Ge24 O52 1.7541 1_556
Ge24 O61 1.8400 1_556
Ge24 O51 2.0940 1_556
Ge24 Ge23 2.9256 1_556
Ge25 O57 1.7024 .
Ge25 O41 1.7048 .
Ge25 O48 1.7183 .
Ge25 O56 1.7421(13) 7_557
Si25 O57 1.7024 .
Si25 O41 1.7048 .
Si25 O48 1.7183 .
Si25 O56 1.7421(13) 7_557
Ge26 O43 1.6391 .
Ge26 O47 1.6877 .
Ge26 O54 1.6953(13) 7_557
Ge26 O57 1.7223 1_556
Si26 O43 1.6391 .
Si26 O47 1.6877 .
Si26 O54 1.6953(13) 7_557
Si26 O57 1.7223 1_556
Ge27 O49 1.7076 .
Ge27 O60 1.7533 .
Ge27 O58 1.7696 .
Ge27 O55 1.7782(14) 7_557
Si27 O49 1.7076 .
Si27 O60 1.7533 .
Si27 O58 1.7696 .
Si27 O55 1.7782(14) 7_557
Ge28 O46 1.6808 .
Ge28 O58 1.6976 1_556
Ge28 O53 1.7037(14) 7_557
Ge28 O59 1.7431 1_556
Si28 O46 1.6808 .
Si28 O58 1.6976 1_556
Si28 O53 1.7037(14) 7_557
Si28 O59 1.7431 1_556
O44 Si20 1.8133 6_566
O44 Ge20 1.8133 6_566
O46 Ge22 1.9127 1_556
O47 Ge22 1.9020 1_556
O51 Ge22 1.9805(14) 7_556
O51 Ge24 2.0940 1_554
O52 Ge24 1.7541 1_554
O53 Si28 1.7037(14) 7_557
O53 Ge28 1.7037(14) 7_557
O54 Si26 1.6953(13) 7_557
O54 Ge26 1.6953(13) 7_557
O55 Si27 1.7782(14) 7_557
O55 Ge27 1.7782(14) 7_557
O56 Si25 1.7421(13) 7_557
O56 Ge25 1.7421(13) 7_557
O57 Si26 1.7223 1_554
O57 Ge26 1.7223 1_554
O58 Si28 1.6976 1_554
O58 Ge28 1.6976 1_554
O59 Si13 1.7218(15) 2_655
O59 Ge13 1.7218(15) 2_655
O59 Si28 1.7431(13) 2_656
O59 Ge28 1.7431(13) 2_656
O59 Ge28 1.7431 1_554
O59 Si28 1.7431 1_554
O60 Si14 1.7160(15) 2_656
O60 Ge14 1.7160(15) 2_656
O60 Si27 1.7533(13) 2_656
O60 Ge27 1.7533(13) 2_656
O61 Si30 1.6123 .
O61 Ge30 1.6123 .
O61 Ge24 1.8400 1_554
O62 Si32 1.5953 .
O62 Ge32 1.5953 .
O63 Si31 1.5958 .
O63 Ge31 1.5958 .
O63 Ge17 1.7608 1_554
O64 Si29 1.6234 1_556
O64 Ge29 1.6234 1_556
O65 Si32 1.6308 .
O65 Ge32 1.6308 .
O65 Ge30 1.6359 .
O65 Si30 1.6359 .
O66 Si30 1.6111 .
O66 Ge30 1.6111 .
O66 Si31 1.6323 .
O66 Ge31 1.6323 .
O67 Si30 1.6276 .
O67 Ge30 1.6276 .
O67 Si29 1.6598(13) 6_566
O67 Ge29 1.6598(13) 6_566
O68 Si32 1.6307 1_554
O68 Ge32 1.6307 1_554
O68 Ge29 1.6446 .
O68 Si29 1.6446 .
O69 Si29 1.6323 .
O69 Ge29 1.6323 .
O69 Si31 1.6372 .
O69 Ge31 1.6372 .
O70 Si32 1.6154(13) 6_565
O70 Ge32 1.6154(13) 6_565
O70 Ge31 1.6155 .
O70 Si31 1.6155 .
Ge29 O64 1.6234 1_554
Ge29 O67 1.6598(13) 6_565
Si29 O64 1.6234 1_554
Si29 O67 1.6598(13) 6_565
Ge32 O70 1.6154(13) 6_566
Ge32 O68 1.6307 1_556
Si32 O70 1.6154(13) 6_566
Si32 O68 1.6307 1_556

loop_
_platon_squeeze_void_nr
_platon_squeeze_void_average_x
_platon_squeeze_void_average_y
_platon_squeeze_void_average_z
_platon_squeeze_void_volume
_platon_squeeze_void_count_electrons
_platon_squeeze_void_content
1 0.000 0.000 -0.005 333 123 ' '
2 0.500 -0.001 0.066 325 108 ' '
3 0.250 0.250 0.055 250 75 ' '
4 0.750 0.250 0.353 250 75 ' '
5 0.500 0.500 0.751 333 123 ' '
6 0.000 0.499 0.402 325 108 ' '
7 0.250 0.750 0.353 250 75 ' '
8 0.750 0.750 0.055 250 75 ' '
